data_1535367
loop_
_publ_author_name
'Hlukhyy, V.'
'Poettgen, R.'

_publ_section_title
;
 Mg(2+x) Ir(3-x) (x = 0.30) - a binary variant of the monoclinic V2
 (Co0.57 Si0.43)3 type
;
_journal_name_full 'Solid State Sciences'
_journal_page_first 1175
_journal_page_last 1180
_journal_volume 6
_journal_year 2004
_chemical_formula_sum 'Ir2.7 Mg2.3'
_chemical_name_systematic 'Mg2.3 Ir2.7'
_space_group_IT_number 12
_symmetry_space_group_name_Hall '-C 2y'
_symmetry_space_group_name_H-M 'C 1 2/m 1'
_cell_angle_alpha 90
_cell_angle_beta 97.645
_cell_angle_gamma 90
_cell_formula_units_Z 10
_cell_length_a 18.582
_cell_length_b 5.2308
_cell_length_c 8.551
_cell_volume 823.759
_citation_journal_id_ASTM SSSCFJ
_cod_data_source_file Hlukhyy_SSSCFJ_2004_1589.cif
_cod_data_source_block Ir2.7Mg2.3
_cod_original_cell_volume 823.7585
_cod_database_code 1535367

loop_
_symmetry_equiv_pos_as_xyz
x,y,z
-x,y,-z
-x,-y,-z
x,-y,z
x+1/2,y+1/2,z
-x+1/2,y+1/2,-z
-x+1/2,-y+1/2,-z
x+1/2,-y+1/2,z

loop_
_atom_site_label
_atom_site_type_symbol
_atom_site_fract_x
_atom_site_fract_y
_atom_site_fract_z
_atom_site_occupancy
_atom_site_U_iso_or_equiv
Ir4 Ir 0.1353 0 0.46351 0.836 0.0
Mg9 Mg 0.5543 0 0.3831 1 0.0
Ir6 Ir 0.21513 0 0.74434 0.652 0.0
Ir5 Ir 0 0 0.5 0.694 0.0
Mg1 Mg 0.87163 0 0.03192 0.074 0.0
Mg7 Mg 0.2913 0 0.4474 1 0.0
Mg8 Mg 0.2803 0 0.085 1 0.0
Mg3 Mg 0 0 0.5 0.306 0.0
Mg5 Mg 0.0227 0 0.1803 1 0.0
Ir1 Ir 0.409584 0.23369 0.29747 1 0.0
Ir3 Ir 0.87163 0 0.03192 0.926 0.0
Mg6 Mg 0.4218 0 0.0094 1 0.0
Mg4 Mg 0.21513 0 0.74434 0.348 0.0
Mg2 Mg 0.1353 0 0.46351 0.164 0.0
Ir2 Ir 0.16641 0.25347 0.22635 1 0.0
